data_7211157
loop_
_publ_author_name
'Zhao, Fangfang'
'Zhang, Guangju'
'Dong, Huan'
'Ji, Wenbin'
'Zhou, Lei'
'Li, Hao'
'Hu, Hailiang'
'Liu, Yang'
'Kang, Zhenhui'

_publ_section_title
;
 Transition metal-directed assembly of diverse coordination polymers based
 on multifunctional ligand 2,4-dichloro-5-sulfamoylbenzoic acid
;
_journal_issue 42
_journal_name_full CrystEngComm
_journal_page_first 8483
_journal_paper_doi 10.1039/c3ce41331d
_journal_volume 15
_journal_year 2013
_chemical_formula_moiety Zn(C7H2O4NSCl2)(C10H8N2)
_chemical_formula_sum 'C17 H10 Cl2 N3 O4 S Zn'
_chemical_formula_weight 488.61
_chemical_name_systematic
; 
 ? 
;
_space_group_IT_number 15
_symmetry_cell_setting monoclinic
_symmetry_space_group_name_Hall '-C 2yc'
_symmetry_space_group_name_H-M 'C 1 2/c 1'
_atom_sites_solution_hydrogens geom
_atom_sites_solution_primary direct
_atom_sites_solution_secondary difmap
_audit_creation_method SHELXL-97
_cell_angle_alpha 90.00
_cell_angle_beta 110.571(2)
_cell_angle_gamma 90.00
_cell_formula_units_Z 8
_cell_length_a 16.236(2)
_cell_length_b 10.7795(14)
_cell_length_c 22.336(3)
_cell_measurement_reflns_used 5861
_cell_measurement_temperature 150(2)
_cell_measurement_theta_max 25.0
_cell_measurement_theta_min 2.3
_cell_volume 3659.9(8)
_computing_cell_refinement 'Bruker SMART'
_computing_data_collection 'Bruker SMART'
_computing_data_reduction 'Bruker SMART'
_computing_molecular_graphics 'Bruker SHELXTL'
_computing_publication_material 'Bruker SHELXTL'
_computing_structure_refinement 'SHELXL-97 (Sheldrick, 1997)'
_computing_structure_solution 'SHELXS-97 (Sheldrick, 1990)'
_diffrn_ambient_temperature 150(2)
_diffrn_measured_fraction_theta_full 0.995
_diffrn_measured_fraction_theta_max 0.995
_diffrn_measurement_device_type 'Bruker APEX-II CCD'
_diffrn_measurement_method '\f and \w scans'
_diffrn_radiation_monochromator graphite
_diffrn_radiation_source 'fine-focus sealed tube'
_diffrn_radiation_type MoK\a
_diffrn_radiation_wavelength 0.71073
_diffrn_reflns_av_R_equivalents 0.0179
_diffrn_reflns_av_sigmaI/netI 0.0194
_diffrn_reflns_limit_h_max 19
_diffrn_reflns_limit_h_min -18
_diffrn_reflns_limit_k_max 12
_diffrn_reflns_limit_k_min -12
_diffrn_reflns_limit_l_max 26
_diffrn_reflns_limit_l_min -25
_diffrn_reflns_number 9481
_diffrn_reflns_theta_full 25.00
_diffrn_reflns_theta_max 25.00
_diffrn_reflns_theta_min 2.32
_exptl_absorpt_coefficient_mu 1.779
_exptl_absorpt_correction_T_max 0.6647
_exptl_absorpt_correction_T_min 0.5748
_exptl_absorpt_correction_type multi-scan
_exptl_absorpt_process_details '(SADABS; Sheldrick, 2003)'
_exptl_crystal_colour Yellow
_exptl_crystal_density_diffrn 1.773
_exptl_crystal_density_method 'not measured'
_exptl_crystal_description Block
_exptl_crystal_F_000 1960
_exptl_crystal_size_max 0.35
_exptl_crystal_size_mid 0.30
_exptl_crystal_size_min 0.25
_refine_diff_density_max 0.774
_refine_diff_density_min -0.329
_refine_diff_density_rms 0.055
_refine_ls_extinction_method none
_refine_ls_goodness_of_fit_ref 1.050
_refine_ls_hydrogen_treatment mixed
_refine_ls_matrix_type full
_refine_ls_number_parameters 253
_refine_ls_number_reflns 3220
_refine_ls_number_restraints 0
_refine_ls_restrained_S_all 1.050
_refine_ls_R_factor_all 0.0240
_refine_ls_R_factor_gt 0.0216
_refine_ls_shift/su_max 0.001
_refine_ls_shift/su_mean 0.000
_refine_ls_structure_factor_coef Fsqd
_refine_ls_weighting_details 'calc w=1/[\s^2^(Fo^2^)+(0.0290P)^2^+5.1702P] where P=(Fo^2^+2Fc^2^)/3'
_refine_ls_weighting_scheme calc
_refine_ls_wR_factor_gt 0.0565
_refine_ls_wR_factor_ref 0.0578
_reflns_number_gt 2974
_reflns_number_total 3220
_reflns_threshold_expression >2sigma(I)
_cod_data_source_file c3ce41331d.txt
_cod_data_source_block 3
_cod_depositor_comments
;
The following automatic conversions were performed:

'_symmetry_cell_setting' value 'Monoclinic' changed to 'monoclinic'
according to /home/saulius/struct/CIF-dictionaries/cif_core.dic
dictionary named 'cif_core.dic' version 2.4.2 from 2011-04-26.

Automatic conversion script
Id: cif_fix_values 1891 2012-01-12 08:04:46Z andrius 
;
_cod_original_cell_volume 3660.0(8)
_cod_original_sg_symbol_H-M C2/c
_cod_database_code 7211157

loop_
_symmetry_equiv_pos_as_xyz
'x, y, z'
'-x, y, -z+1/2'
'x+1/2, y+1/2, z'
'-x+1/2, y+1/2, -z+1/2'
'-x, -y, -z'
'x, -y, z-1/2'
'-x+1/2, -y+1/2, -z'
'x+1/2, -y+1/2, z-1/2'

loop_
_atom_site_label
_atom_site_type_symbol
_atom_site_fract_x
_atom_site_fract_y
_atom_site_fract_z
_atom_site_U_iso_or_equiv
_atom_site_adp_type
_atom_site_occupancy
_atom_site_symmetry_multiplicity
_atom_site_calc_flag
_atom_site_refinement_flags
Zn1 Zn 0.245845(14) 0.83800(2) 0.155052(10) 0.01410(8) Uani 1 1 d .
S1 S 0.41300(3) 0.71597(5) 0.14894(2) 0.01658(12) Uani 1 1 d .
Cl1 Cl 0.41221(3) 0.13391(5) 0.18352(2) 0.02464(12) Uani 1 1 d .
Cl2 Cl 0.49804(3) 0.52249(5) 0.07315(2) 0.02563(13) Uani 1 1 d .
O1 O 0.31347(9) 0.41049(13) 0.29090(7) 0.0216(3) Uani 1 1 d .
O2 O 0.28558(10) 0.22547(14) 0.24310(7) 0.0265(3) Uani 1 1 d .
O3 O 0.50392(9) 0.75413(14) 0.16494(7) 0.0232(3) Uani 1 1 d .
O4 O 0.35572(9) 0.73074(13) 0.08283(6) 0.0209(3) Uani 1 1 d .
N1 N 0.36691(11) 0.77739(15) 0.19231(8) 0.0184(4) Uani 1 1 d .
N2 N 0.15604(11) 0.71045(15) 0.10066(8) 0.0160(3) Uani 1 1 d .
N3 N 0.23296(11) 0.98420(15) 0.09035(7) 0.0156(3) Uani 1 1 d .
C1 C 0.37040(13) 0.37258(19) 0.20903(9) 0.0174(4) Uani 1 1 d .
C2 C 0.40924(13) 0.29434(19) 0.17630(9) 0.0182(4) Uani 1 1 d .
C3 C 0.44985(13) 0.34321(19) 0.13626(9) 0.0201(4) Uani 1 1 d .
H3A H 0.4759 0.2905 0.1151 0.024 Uiso 1 1 calc R
C4 C 0.45172(13) 0.47017(19) 0.12778(9) 0.0185(4) Uani 1 1 d .
C5 C 0.41605(12) 0.55143(18) 0.16101(9) 0.0156(4) Uani 1 1 d .
C6 C 0.37640(12) 0.50029(18) 0.20136(9) 0.0165(4) Uani 1 1 d .
H6A H 0.3530 0.5534 0.2241 0.020 Uiso 1 1 calc R
C7 C 0.31945(13) 0.32902(19) 0.25037(9) 0.0187(4) Uani 1 1 d .
C8 C 0.13846(14) 0.60211(19) 0.12374(10) 0.0206(4) Uani 1 1 d .
H8A H 0.1686 0.5829 0.1665 0.025 Uiso 1 1 calc R
C9 C 0.07735(14) 0.51809(19) 0.08638(10) 0.0216(4) Uani 1 1 d .
H9A H 0.0666 0.4445 0.1041 0.026 Uiso 1 1 calc R
C10 C 0.03176(13) 0.54473(18) 0.02160(9) 0.0161(4) Uani 1 1 d .
C11 C 0.04867(14) 0.65793(19) -0.00115(10) 0.0224(5) Uani 1 1 d .
H11A H 0.0187 0.6805 -0.0434 0.027 Uiso 1 1 calc R
C12 C 0.11023(14) 0.73707(19) 0.03931(10) 0.0215(4) Uani 1 1 d .
H12A H 0.1204 0.8127 0.0231 0.026 Uiso 1 1 calc R
C13 C 0.25895(14) 0.97484(19) 0.03947(10) 0.0219(4) Uani 1 1 d .
H13A H 0.2736 0.8968 0.0284 0.026 Uiso 1 1 calc R
C14 C 0.26496(14) 1.07545(19) 0.00293(10) 0.0224(4) Uani 1 1 d .
H14A H 0.2828 1.0640 -0.0320 0.027 Uiso 1 1 calc R
C15 C 0.24434(12) 1.19392(18) 0.01819(9) 0.0151(4) Uani 1 1 d .
C16 C 0.21389(13) 1.20227(18) 0.06918(9) 0.0178(4) Uani 1 1 d .
H16A H 0.1963 1.2786 0.0799 0.021 Uiso 1 1 calc R
C17 C 0.20969(13) 1.09744(18) 0.10389(9) 0.0170(4) Uani 1 1 d .
H17A H 0.1899 1.1058 0.1380 0.020 Uiso 1 1 calc R

loop_
_atom_site_aniso_label
_atom_site_aniso_U_11
_atom_site_aniso_U_22
_atom_site_aniso_U_33
_atom_site_aniso_U_23
_atom_site_aniso_U_13
_atom_site_aniso_U_12
Zn1 0.01850(13) 0.01268(13) 0.01234(12) -0.00063(8) 0.00696(9) -0.00157(8)
S1 0.0176(2) 0.0195(3) 0.0135(2) 0.00226(19) 0.00652(19) -0.00080(19)
Cl1 0.0241(3) 0.0193(2) 0.0269(3) 0.0003(2) 0.0045(2) 0.0032(2)
Cl2 0.0283(3) 0.0344(3) 0.0212(3) 0.0043(2) 0.0174(2) 0.0042(2)
O1 0.0303(8) 0.0195(7) 0.0201(7) -0.0005(6) 0.0151(6) -0.0023(6)
O2 0.0361(9) 0.0234(8) 0.0239(8) -0.0033(6) 0.0155(7) -0.0102(7)
O3 0.0201(7) 0.0274(8) 0.0237(8) 0.0010(6) 0.0095(6) -0.0054(6)
O4 0.0240(8) 0.0247(8) 0.0136(7) 0.0037(6) 0.0062(6) 0.0028(6)
N1 0.0197(9) 0.0196(9) 0.0164(9) -0.0007(7) 0.0069(7) 0.0004(7)
N2 0.0195(8) 0.0160(8) 0.0149(8) -0.0013(7) 0.0090(7) -0.0012(7)
N3 0.0174(8) 0.0152(8) 0.0139(8) 0.0007(7) 0.0051(7) -0.0024(6)
C1 0.0167(10) 0.0222(10) 0.0117(9) 0.0007(8) 0.0029(8) -0.0017(8)
C2 0.0165(10) 0.0190(10) 0.0150(9) 0.0005(8) 0.0003(8) 0.0019(8)
C3 0.0180(10) 0.0269(11) 0.0157(10) -0.0022(8) 0.0063(8) 0.0044(8)
C4 0.0152(10) 0.0283(11) 0.0119(9) 0.0018(8) 0.0048(8) 0.0010(8)
C5 0.0135(9) 0.0208(10) 0.0110(9) 0.0019(8) 0.0027(7) 0.0007(8)
C6 0.0162(9) 0.0212(10) 0.0121(9) -0.0008(8) 0.0049(8) 0.0016(8)
C7 0.0190(10) 0.0224(11) 0.0135(9) 0.0033(8) 0.0044(8) 0.0009(8)
C8 0.0261(11) 0.0184(10) 0.0159(10) 0.0013(8) 0.0057(8) -0.0015(9)
C9 0.0281(11) 0.0165(10) 0.0191(10) 0.0022(8) 0.0068(9) -0.0043(9)
C10 0.0184(10) 0.0165(9) 0.0164(10) -0.0033(8) 0.0097(8) -0.0028(8)
C11 0.0268(11) 0.0240(11) 0.0142(10) 0.0018(8) 0.0046(9) -0.0081(9)
C12 0.0285(11) 0.0199(10) 0.0168(10) 0.0021(8) 0.0088(9) -0.0071(9)
C13 0.0328(12) 0.0147(10) 0.0221(11) -0.0012(8) 0.0146(9) 0.0021(9)
C14 0.0334(12) 0.0190(10) 0.0207(10) 0.0019(9) 0.0169(9) 0.0012(9)
C15 0.0139(9) 0.0142(9) 0.0154(9) 0.0011(8) 0.0030(7) -0.0023(7)
C16 0.0204(10) 0.0142(9) 0.0192(10) -0.0005(8) 0.0073(8) 0.0018(8)
C17 0.0190(10) 0.0182(10) 0.0149(9) -0.0006(8) 0.0074(8) -0.0016(8)

loop_
_atom_type_symbol
_atom_type_description
_atom_type_scat_dispersion_real
_atom_type_scat_dispersion_imag
_atom_type_scat_source
C C 0.0033 0.0016 'International Tables Vol C Tables 4.2.6.8 and 6.1.1.4'
N N 0.0061 0.0033 'International Tables Vol C Tables 4.2.6.8 and 6.1.1.4'
O O 0.0106 0.0060 'International Tables Vol C Tables 4.2.6.8 and 6.1.1.4'
Zn Zn 0.2839 1.4301 'International Tables Vol C Tables 4.2.6.8 and 6.1.1.4'
S S 0.1246 0.1234 'International Tables Vol C Tables 4.2.6.8 and 6.1.1.4'
Cl Cl 0.1484 0.1585 'International Tables Vol C Tables 4.2.6.8 and 6.1.1.4'
H H 0.0000 0.0000 'International Tables Vol C Tables 4.2.6.8 and 6.1.1.4'

loop_
_geom_angle_atom_site_label_1
_geom_angle_atom_site_label_2
_geom_angle_atom_site_label_3
_geom_angle
_geom_angle_site_symmetry_1
_geom_angle_site_symmetry_3
O1 Zn1 N1 120.69(7) 4 .
O1 Zn1 N2 103.35(6) 4 .
N1 Zn1 N2 115.12(7) . .
O1 Zn1 N3 100.01(6) 4 .
N1 Zn1 N3 112.68(7) . .
N2 Zn1 N3 102.50(6) . .
O3 S1 O4 116.90(8) . .
O3 S1 N1 113.22(9) . .
O4 S1 N1 107.99(9) . .
O3 S1 C5 105.75(9) . .
O4 S1 C5 103.63(9) . .
N1 S1 C5 108.64(9) . .
C7 O1 Zn1 109.68(12) . 4_545
S1 N1 Zn1 120.35(9) . .
C12 N2 C8 117.44(17) . .
C12 N2 Zn1 118.90(13) . .
C8 N2 Zn1 123.63(13) . .
C17 N3 C13 117.00(17) . .
C17 N3 Zn1 119.69(12) . .
C13 N3 Zn1 122.65(13) . .
C6 C1 C2 117.75(18) . .
C6 C1 C7 117.23(18) . .
C2 C1 C7 124.98(18) . .
C3 C2 C1 120.67(19) . .
C3 C2 Cl1 115.72(15) . .
C1 C2 Cl1 123.60(16) . .
C4 C3 C2 120.13(18) . .
C3 C4 C5 120.91(18) . .
C3 C4 Cl2 116.95(15) . .
C5 C4 Cl2 122.12(16) . .
C6 C5 C4 117.87(18) . .
C6 C5 S1 119.65(15) . .
C4 C5 S1 122.32(15) . .
C5 C6 C1 122.58(18) . .
O2 C7 O1 124.79(18) . .
O2 C7 C1 121.04(18) . .
O1 C7 C1 114.14(17) . .
N2 C8 C9 122.64(19) . .
C8 C9 C10 119.59(18) . .
C11 C10 C9 117.21(18) . .
C11 C10 C10 120.9(2) . 5_565
C9 C10 C10 121.9(2) . 5_565
C12 C11 C10 119.66(19) . .
N2 C12 C11 123.40(18) . .
N3 C13 C14 123.20(19) . .
C13 C14 C15 120.16(18) . .
C14 C15 C16 116.34(18) . .
C14 C15 C15 121.3(2) . 7_575
C16 C15 C15 122.4(2) . 7_575
C17 C16 C15 120.37(18) . .
N3 C17 C16 122.83(18) . .

loop_
_geom_bond_atom_site_label_1
_geom_bond_atom_site_label_2
_geom_bond_distance
_geom_bond_site_symmetry_2
Zn1 O1 1.9525(13) 4
Zn1 N1 1.9580(17) .
Zn1 N2 2.0610(16) .
Zn1 N3 2.0984(16) .
S1 O3 1.4509(15) .
S1 O4 1.4509(14) .
S1 N1 1.5641(16) .
S1 C5 1.792(2) .
Cl1 C2 1.736(2) .
Cl2 C4 1.7369(19) .
O1 C7 1.289(2) .
O1 Zn1 1.9525(13) 4_545
O2 C7 1.230(2) .
N2 C12 1.341(3) .
N2 C8 1.347(3) .
N3 C17 1.343(3) .
N3 C13 1.348(3) .
C1 C6 1.395(3) .
C1 C2 1.403(3) .
C1 C7 1.515(3) .
C2 C3 1.388(3) .
C3 C4 1.383(3) .
C4 C5 1.399(3) .
C5 C6 1.392(3) .
C8 C9 1.385(3) .
C9 C10 1.404(3) .
C10 C11 1.386(3) .
C10 C10 1.492(4) 5_565
C11 C12 1.382(3) .
C13 C14 1.381(3) .
C14 C15 1.393(3) .
C15 C16 1.395(3) .
C15 C15 1.504(4) 7_575
C16 C17 1.386(3) .
